data_4502496
loop_
_publ_author_name
'Ma, Qi'
'Zhu, Miaoli'
'Yuan, Caixia'
'Feng, Sisi'
'Lu, Liping'
'Wang, Qingming'

_publ_section_title
;
 A Molecular Helix: Self-Assembly of Coordination Polymers from d10Metal
 Ions and 1,10-Phenanthroline-5,6-dione (pdon) with the Bridges of
 SCN&#x2212;and Cl&#x2212;Anions
;
_journal_issue 4
_journal_name_full 'Crystal Growth &amp; Design'
_journal_page_first 1706
_journal_paper_doi 10.1021/cg901297y
_journal_volume 10
_journal_year 2010
_chemical_formula_sum 'C24 H12 Cl2 Hg N4 O4'
_chemical_formula_weight 691.87
_chemical_name_systematic
; 
 ? 
;
_space_group_IT_number 43
_symmetry_cell_setting orthorhombic
_symmetry_space_group_name_Hall 'F 2 -2d'
_symmetry_space_group_name_H-M 'F d d 2'
_atom_sites_solution_hydrogens geom
_atom_sites_solution_primary direct
_atom_sites_solution_secondary difmap
_audit_creation_method SHELXL-97
_cell_angle_alpha 90.00
_cell_angle_beta 90.00
_cell_angle_gamma 90.00
_cell_formula_units_Z 8
_cell_length_a 42.098(4)
_cell_length_b 8.3101(8)
_cell_length_c 12.9061(8)
_cell_measurement_reflns_used 1512
_cell_measurement_temperature 298(2)
_cell_measurement_theta_max 21.08
_cell_measurement_theta_min 2.95
_cell_volume 4515.1(7)
_computing_cell_refinement 'Bruker SMART'
_computing_data_collection 'Bruker SMART'
_computing_data_reduction 'Bruker SHELXTL'
_computing_molecular_graphics 'Bruker SHELXTL'
_computing_publication_material 'Bruker SHELXTL'
_computing_structure_refinement 'SHELXL-97 (Sheldrick, 1997)'
_computing_structure_solution 'SHELXS-97 (Sheldrick, 1990)'
_diffrn_ambient_temperature 298(2)
_diffrn_measured_fraction_theta_full 1.000
_diffrn_measured_fraction_theta_max 1.000
_diffrn_radiation_monochromator graphite
_diffrn_radiation_source 'fine-focus sealed tube'
_diffrn_radiation_type MoK\a
_diffrn_radiation_wavelength 0.71073
_diffrn_reflns_av_R_equivalents 0.0673
_diffrn_reflns_av_sigmaI/netI 0.0464
_diffrn_reflns_limit_h_max 50
_diffrn_reflns_limit_h_min -36
_diffrn_reflns_limit_k_max 9
_diffrn_reflns_limit_k_min -9
_diffrn_reflns_limit_l_max 15
_diffrn_reflns_limit_l_min -15
_diffrn_reflns_number 5632
_diffrn_reflns_theta_full 25.01
_diffrn_reflns_theta_max 25.01
_diffrn_reflns_theta_min 1.94
_exptl_absorpt_coefficient_mu 7.096
_exptl_absorpt_correction_T_max 0.3311
_exptl_absorpt_correction_T_min 0.3311
_exptl_absorpt_correction_type multi-scan
_exptl_absorpt_process_details sadabs
_exptl_crystal_colour 'Orange red'
_exptl_crystal_density_diffrn 2.036
_exptl_crystal_density_method 'not measured'
_exptl_crystal_description Block
_exptl_crystal_F_000 2640
_exptl_crystal_size_max 0.20
_exptl_crystal_size_mid 0.20
_exptl_crystal_size_min 0.20
_refine_diff_density_max 0.655
_refine_diff_density_min -0.479
_refine_diff_density_rms 0.105
_refine_ls_abs_structure_details 'Flack (1983), 909 Friedel pairs'
_refine_ls_abs_structure_Flack 0.07(2)
_refine_ls_extinction_method none
_refine_ls_goodness_of_fit_ref 1.076
_refine_ls_hydrogen_treatment constr
_refine_ls_matrix_type full
_refine_ls_number_parameters 159
_refine_ls_number_reflns 1039
_refine_ls_number_restraints 1
_refine_ls_restrained_S_all 1.075
_refine_ls_R_factor_all 0.0380
_refine_ls_R_factor_gt 0.0296
_refine_ls_shift/su_max 0.004
_refine_ls_shift/su_mean 0.001
_refine_ls_structure_factor_coef Fsqd
_refine_ls_weighting_details 'calc w=1/[\s^2^(Fo^2^)+(0.0346P)^2^] where P=(Fo^2^+2Fc^2^)/3'
_refine_ls_weighting_scheme calc
_refine_ls_wR_factor_gt 0.0663
_refine_ls_wR_factor_ref 0.0701
_reflns_number_gt 891
_reflns_number_total 1039
_reflns_threshold_expression >2sigma(I)
_cod_data_source_file cg901297y_si_002.cif
_cod_data_source_block 3-Hg
_cod_depositor_comments
;
The following automatic conversions were performed:

'_symmetry_cell_setting' value 'Orthorhombic' changed to
'orthorhombic' according to
/home/saulius/struct/CIF-dictionaries/cif_core.dic dictionary named
'cif_core.dic' version 2.4.2 from 2011-04-26.

Automatic conversion script
Id: cif_fix_values 1715 2011-07-08 13:25:40Z adriana 
;
_cod_original_cell_volume 4515.0(7)
_cod_original_sg_symbol_H-M 'Fdd2 '
_cod_database_code 4502496

loop_
_symmetry_equiv_pos_as_xyz
'x, y, z'
'-x, -y, z'
'x+1/4, -y+1/4, z+1/4'
'-x+1/4, y+1/4, z+1/4'
'x, y+1/2, z+1/2'
'-x, -y+1/2, z+1/2'
'x+1/4, -y+3/4, z+3/4'
'-x+1/4, y+3/4, z+3/4'
'x+1/2, y, z+1/2'
'-x+1/2, -y, z+1/2'
'x+3/4, -y+1/4, z+3/4'
'-x+3/4, y+1/4, z+3/4'
'x+1/2, y+1/2, z'
'-x+1/2, -y+1/2, z'
'x+3/4, -y+3/4, z+1/4'
'-x+3/4, y+3/4, z+1/4'

loop_
_atom_site_label
_atom_site_type_symbol
_atom_site_fract_x
_atom_site_fract_y
_atom_site_fract_z
_atom_site_U_iso_or_equiv
_atom_site_adp_type
_atom_site_occupancy
_atom_site_symmetry_multiplicity
_atom_site_calc_flag
_atom_site_refinement_flags
Hg1 Hg 0.2500 0.7500 0.62171(12) 0.0503(2) Uani 1 2 d S
Cl1 Cl 0.21980(10) 0.5692(4) 0.4993(3) 0.0775(10) Uani 1 1 d .
N1 N 0.2132(2) 0.9611(10) 0.6796(7) 0.045(2) Uani 1 1 d .
N2 N 0.2145(2) 0.6715(10) 0.7717(7) 0.048(2) Uani 1 1 d .
C1 C 0.2134(3) 1.1102(14) 0.6356(11) 0.061(3) Uani 1 1 d .
H1 H 0.2293 1.1344 0.5881 0.073 Uiso 1 1 calc R
C2 C 0.1913(3) 1.2260(13) 0.6579(12) 0.071(4) Uani 1 1 d .
H2 H 0.1917 1.3250 0.6244 0.085 Uiso 1 1 calc R
C3 C 0.1688(3) 1.1932(16) 0.7302(12) 0.066(3) Uani 1 1 d .
H3 H 0.1539 1.2709 0.7482 0.079 Uiso 1 1 calc R
C4 C 0.1682(3) 1.0472(14) 0.7757(11) 0.060(3) Uani 1 1 d .
C5 C 0.1906(2) 0.9315(12) 0.7489(8) 0.036(2) Uani 1 1 d .
C6 C 0.1917(2) 0.7768(11) 0.8003(8) 0.041(2) Uani 1 1 d .
C7 C 0.1695(3) 0.7318(12) 0.8762(10) 0.057(3) Uani 1 1 d .
C8 C 0.1711(3) 0.5823(14) 0.9255(10) 0.055(3) Uani 1 1 d .
H8 H 0.1570 0.5538 0.9777 0.066 Uiso 1 1 calc R
C9 C 0.1950(3) 0.4778(15) 0.8927(13) 0.060(5) Uani 1 1 d .
H9 H 0.1964 0.3747 0.9204 0.073 Uiso 1 1 calc R
C10 C 0.2167(3) 0.5277(13) 0.8186(11) 0.055(3) Uani 1 1 d .
H10 H 0.2333 0.4595 0.8009 0.066 Uiso 1 1 calc R
C11 C 0.1440(4) 1.009(2) 0.859(4) 0.122(13) Uani 1 1 d .
C12 C 0.1437(4) 0.8428(18) 0.9050(13) 0.082(5) Uani 1 1 d .
O1 O 0.1244(4) 1.1042(16) 0.8795(17) 0.206(11) Uani 1 1 d .
O2 O 0.1248(4) 0.8106(17) 0.9731(14) 0.157(8) Uani 1 1 d .

loop_
_atom_site_aniso_label
_atom_site_aniso_U_11
_atom_site_aniso_U_22
_atom_site_aniso_U_33
_atom_site_aniso_U_23
_atom_site_aniso_U_13
_atom_site_aniso_U_12
Hg1 0.0637(3) 0.0448(3) 0.0422(3) 0.000 0.000 -0.0006(4)
Cl1 0.112(3) 0.0622(18) 0.059(2) -0.0057(18) -0.023(2) -0.014(2)
N1 0.051(6) 0.049(5) 0.036(5) -0.010(4) -0.007(4) -0.003(4)
N2 0.048(5) 0.047(5) 0.049(6) 0.000(4) -0.001(4) -0.001(4)
C1 0.078(8) 0.053(7) 0.052(7) 0.008(6) -0.012(7) -0.009(6)
C2 0.083(9) 0.037(7) 0.094(13) 0.013(6) -0.027(8) -0.004(6)
C3 0.056(8) 0.056(7) 0.086(10) -0.007(7) -0.010(7) 0.009(6)
C4 0.066(8) 0.049(7) 0.065(9) -0.014(6) -0.013(7) -0.004(6)
C5 0.018(5) 0.042(5) 0.048(6) 0.001(5) 0.001(4) 0.002(4)
C6 0.039(6) 0.042(6) 0.042(6) 0.003(4) -0.015(5) -0.008(4)
C7 0.061(7) 0.058(7) 0.050(7) -0.001(8) 0.002(6) -0.012(5)
C8 0.049(7) 0.054(7) 0.064(8) 0.013(6) 0.004(6) -0.009(6)
C9 0.073(8) 0.051(8) 0.057(14) 0.006(7) -0.014(8) -0.029(6)
C10 0.046(7) 0.058(8) 0.063(8) -0.004(6) -0.015(6) 0.013(6)
C11 0.080(10) 0.080(10) 0.21(4) -0.023(13) 0.08(2) 0.021(10)
C12 0.090(11) 0.068(10) 0.088(13) -0.013(8) 0.030(9) 0.008(8)
O1 0.197(15) 0.100(10) 0.32(3) 0.037(15) 0.196(18) 0.057(11)
O2 0.179(14) 0.101(8) 0.191(16) 0.044(10) 0.132(14) 0.042(9)

loop_
_atom_type_symbol
_atom_type_description
_atom_type_scat_dispersion_real
_atom_type_scat_dispersion_imag
_atom_type_scat_source
C C 0.0033 0.0016 'International Tables Vol C Tables 4.2.6.8 and 6.1.1.4'
H H 0.0000 0.0000 'International Tables Vol C Tables 4.2.6.8 and 6.1.1.4'
N N 0.0061 0.0033 'International Tables Vol C Tables 4.2.6.8 and 6.1.1.4'
O O 0.0106 0.0060 'International Tables Vol C Tables 4.2.6.8 and 6.1.1.4'
Cl Cl 0.1484 0.1585 'International Tables Vol C Tables 4.2.6.8 and 6.1.1.4'
Hg Hg -2.3894 9.2266 'International Tables Vol C Tables 4.2.6.8 and 6.1.1.4'

loop_
_geom_angle_atom_site_label_1
_geom_angle_atom_site_label_2
_geom_angle_atom_site_label_3
_geom_angle
_geom_angle_site_symmetry_1
_geom_angle_site_symmetry_3
N1 Hg1 N1 144.6(5) 14_565 .
N1 Hg1 Cl1 94.8(2) 14_565 .
N1 Hg1 Cl1 107.3(2) . .
N1 Hg1 Cl1 107.3(2) 14_565 14_565
N1 Hg1 Cl1 94.8(2) . 14_565
Cl1 Hg1 Cl1 102.49(19) . 14_565
N1 Hg1 N2 65.1(3) 14_565 14_565
N1 Hg1 N2 87.5(3) . 14_565
Cl1 Hg1 N2 158.4(2) . 14_565
Cl1 Hg1 N2 91.6(2) 14_565 14_565
N1 Hg1 N2 87.5(3) 14_565 .
N1 Hg1 N2 65.1(3) . .
Cl1 Hg1 N2 91.6(2) . .
Cl1 Hg1 N2 158.4(2) 14_565 .
N2 Hg1 N2 80.2(4) 14_565 .
C5 N1 C1 117.0(9) . .
C5 N1 Hg1 121.6(7) . .
C1 N1 Hg1 121.2(8) . .
C10 N2 C6 120.2(10) . .
C10 N2 Hg1 122.2(8) . .
C6 N2 Hg1 117.5(7) . .
N1 C1 C2 123.1(12) . .
N1 C1 H1 118.5 . .
C2 C1 H1 118.5 . .
C3 C2 C1 118.6(11) . .
C3 C2 H2 120.7 . .
C1 C2 H2 120.7 . .
C4 C3 C2 119.5(12) . .
C4 C3 H3 120.2 . .
C2 C3 H3 120.2 . .
C3 C4 C5 120.1(13) . .
C3 C4 C11 120.6(13) . .
C5 C4 C11 119.2(13) . .
N1 C5 C4 121.7(10) . .
N1 C5 C6 116.8(9) . .
C4 C5 C6 121.4(10) . .
N2 C6 C7 119.4(9) . .
N2 C6 C5 118.2(10) . .
C7 C6 C5 122.4(10) . .
C8 C7 C6 121.5(11) . .
C8 C7 C12 118.5(12) . .
C6 C7 C12 120.0(10) . .
C9 C8 C7 116.7(12) . .
C9 C8 H8 121.6 . .
C7 C8 H8 121.6 . .
C10 C9 C8 119.9(10) . .
C10 C9 H9 120.0 . .
C8 C9 H9 120.0 . .
N2 C10 C9 122.1(11) . .
N2 C10 H10 119.0 . .
C9 C10 H10 119.0 . .
O1 C11 C12 122(2) . .
O1 C11 C4 119(3) . .
C12 C11 C4 118.5(13) . .
O2 C12 C7 121.9(14) . .
O2 C12 C11 119.4(15) . .
C7 C12 C11 118.1(14) . .

loop_
_geom_bond_atom_site_label_1
_geom_bond_atom_site_label_2
_geom_bond_distance
_geom_bond_site_symmetry_2
Hg1 N1 2.457(9) 14_565
Hg1 N1 2.457(9) .
Hg1 Cl1 2.524(3) .
Hg1 Cl1 2.524(3) 14_565
Hg1 N2 2.532(9) 14_565
Hg1 N2 2.532(9) .
N1 C5 1.326(13) .
N1 C1 1.363(15) .
N2 C10 1.343(14) .
N2 C6 1.349(14) .
C1 C2 1.369(17) .
C1 H1 0.9300 .
C2 C3 1.36(2) .
C2 H2 0.9300 .
C3 C4 1.348(17) .
C3 H3 0.9300 .
C4 C5 1.391(16) .
C4 C11 1.52(4) .
C5 C6 1.448(13) .
C6 C7 1.404(17) .
C7 C8 1.398(15) .
C7 C12 1.473(19) .
C8 C9 1.395(18) .
C8 H8 0.9300 .
C9 C10 1.39(2) .
C9 H9 0.9300 .
C10 H10 0.9300 .
C11 O1 1.173(17) .
C11 C12 1.50(3) .
C12 O2 1.215(18) .

loop_
_geom_torsion_atom_site_label_1
_geom_torsion_atom_site_label_2
_geom_torsion_atom_site_label_3
_geom_torsion_atom_site_label_4
_geom_torsion
_geom_torsion_site_symmetry_1
N1 Hg1 N1 C5 -50.7(7) 14_565
Cl1 Hg1 N1 C5 75.4(8) .
Cl1 Hg1 N1 C5 -179.9(8) 14_565
N2 Hg1 N1 C5 -88.5(8) 14_565
N2 Hg1 N1 C5 -8.1(7) .
N1 Hg1 N1 C1 134.8(8) 14_565
Cl1 Hg1 N1 C1 -99.1(8) .
Cl1 Hg1 N1 C1 5.5(8) 14_565
N2 Hg1 N1 C1 96.9(8) 14_565
N2 Hg1 N1 C1 177.3(9) .
N1 Hg1 N2 C10 -20.3(9) 14_565
N1 Hg1 N2 C10 -177.2(9) .
Cl1 Hg1 N2 C10 74.4(8) .
Cl1 Hg1 N2 C10 -154.5(7) 14_565
N2 Hg1 N2 C10 -85.4(9) 14_565
N1 Hg1 N2 C6 163.2(7) 14_565
N1 Hg1 N2 C6 6.3(7) .
Cl1 Hg1 N2 C6 -102.1(7) .
Cl1 Hg1 N2 C6 28.9(12) 14_565
N2 Hg1 N2 C6 98.0(7) 14_565
C5 N1 C1 C2 -1.6(17) .
Hg1 N1 C1 C2 173.2(10) .
N1 C1 C2 C3 3(2) .
C1 C2 C3 C4 -2(2) .
C2 C3 C4 C5 0.2(19) .
C2 C3 C4 C11 178(2) .
C1 N1 C5 C4 -0.1(15) .
Hg1 N1 C5 C4 -174.9(8) .
C1 N1 C5 C6 -176.1(9) .
Hg1 N1 C5 C6 9.1(12) .
C3 C4 C5 N1 0.8(17) .
C11 C4 C5 N1 -176.9(18) .
C3 C4 C5 C6 176.6(11) .
C11 C4 C5 C6 -1(2) .
C10 N2 C6 C7 -2.9(15) .
Hg1 N2 C6 C7 173.8(8) .
C10 N2 C6 C5 178.8(10) .
Hg1 N2 C6 C5 -4.5(11) .
N1 C5 C6 N2 -2.7(14) .
C4 C5 C6 N2 -178.7(10) .
N1 C5 C6 C7 179.0(10) .
C4 C5 C6 C7 3.0(16) .
N2 C6 C7 C8 2.3(17) .
C5 C6 C7 C8 -179.5(11) .
N2 C6 C7 C12 -177.4(11) .
C5 C6 C7 C12 0.8(17) .
C6 C7 C8 C9 -2.6(18) .
C12 C7 C8 C9 177.1(13) .
C7 C8 C9 C10 3(2) .
C6 N2 C10 C9 3.9(17) .
Hg1 N2 C10 C9 -172.5(10) .
C8 C9 C10 N2 -4(2) .
C3 C4 C11 O1 5(4) .
C5 C4 C11 O1 -177(3) .
C3 C4 C11 C12 178(2) .
C5 C4 C11 C12 -4(4) .
C8 C7 C12 O2 3(3) .
C6 C7 C12 O2 -177.1(18) .
C8 C7 C12 C11 174(2) .
C6 C7 C12 C11 -6(3) .
O1 C11 C12 O2 -8(5) .
C4 C11 C12 O2 179(2) .
O1 C11 C12 C7 -179(3) .
C4 C11 C12 C7 8(4) .
